data_1539610
loop_
_publ_author_name
'Averdunk, F.'
'Hoppe, R.'

_publ_section_title
;
 Zur Kenntnis von Cs4 Fe3 F10 sowie Cs3 Tl Ni3 F10
;
_journal_name_full 'Zeitschrift fuer Anorganische und Allgemeine Chemie'
_journal_page_first 115
_journal_page_last 122
_journal_volume 562
_journal_year 1988
_chemical_formula_sum 'Cs3 F10 Ni3 Tl'
_chemical_name_systematic 'Cs3 Tl Ni3 F10'
_space_group_IT_number 64
_symmetry_space_group_name_Hall '-C 2ac 2'
_symmetry_space_group_name_H-M 'C m c a'
_cell_angle_alpha 90
_cell_angle_beta 90
_cell_angle_gamma 90
_cell_formula_units_Z 4
_cell_length_a 6.101
_cell_length_b 14.42
_cell_length_c 13.668
_cell_volume 1202.462
_citation_journal_id_ASTM ZAACAB
_cod_data_source_file Averdunk_ZAACAB_1988_10.cif
_cod_data_source_block Cs3F10Ni3Tl1
_cod_original_formula_sum 'Cs3 F10 Ni3 Tl1'
_cod_database_code 1539610

loop_
_symmetry_equiv_pos_as_xyz
x,y,z
-x+1/2,-y,z+1/2
x,-y,-z
-x+1/2,y,-z+1/2
-x,-y,-z
x-1/2,y,-z-1/2
-x,y,z
x-1/2,-y,z-1/2
x+1/2,y+1/2,z
-x+1,-y+1/2,z+1/2
x+1/2,-y+1/2,-z
-x+1,y+1/2,-z+1/2
-x+1/2,-y+1/2,-z
x,y+1/2,-z-1/2
-x+1/2,y+1/2,z
x,-y+1/2,z-1/2

loop_
_atom_site_label
_atom_site_type_symbol
_atom_site_fract_x
_atom_site_fract_y
_atom_site_fract_z
_atom_site_occupancy
_atom_site_U_iso_or_equiv
F3 F-1 0 0.4751 0.3564 1 0.0
Cs1 Cs+1 0 0.2551 0.3896 0.5 0.0
Ni2 Ni+2 0 0 0 1 0.0
F2 F-1 0.25 0.1148 0.25 1 0.0
F4 F-1 0 0.2521 0.1487 1 0.0
F1 F-1 0.2152 0.0983 0.0386 1 0.0
Cs2 Cs+1 0 0.4533 0.139 1 0.0
Tl1 Tl+1 0 0.2551 0.3896 0.5 0.0
Ni1 Ni+2 0 0.1184 0.1547 1 0.0
